data_9012783
loop_
_publ_author_name
'Gopalakrishnan, P. S.'
'Manohar, H.'

_publ_section_title
;
 Cervantite, alpha-Sb2O4
;
_journal_name_full 'Crystal Structure Communications'
_journal_page_first 203
_journal_page_last 206
_journal_volume 4
_journal_year 1975
_chemical_compound_source Synthetic
_chemical_formula_sum 'O2 Sb'
_chemical_name_mineral Cervantite
_space_group_IT_number 33
_symmetry_space_group_name_Hall 'P 2c -2n'
_symmetry_space_group_name_H-M 'P n a 21'
_cell_angle_alpha 90
_cell_angle_beta 90
_cell_angle_gamma 90
_cell_length_a 5.436
_cell_length_b 4.810
_cell_length_c 11.76
_cell_formula_units_Z 8
_cell_volume 307.491
_database_code_amcsd 0012331
_exptl_crystal_density_diffrn 6.642
_cod_original_formula_sum 'Sb O2'
_cod_database_code 9012783

loop_
_space_group_symop_operation_xyz
x,y,z
1/2+x,1/2-y,z
1/2-x,1/2+y,1/2+z
-x,-y,1/2+z

loop_
_atom_site_label
_atom_site_fract_x
_atom_site_fract_y
_atom_site_fract_z
Sb1 0.02140 -0.03460 0.00000
Sb2 0.37280 -0.00060 0.25270
O1 0.32470 0.16080 0.40700
O2 0.35460 -0.16210 0.09400
O3 0.16600 -0.30100 0.30430
O4 0.07440 0.18800 0.19070

loop_
_cod_related_entry_id
_cod_related_entry_database
_cod_related_entry_code
1 AMCSD 0012331
